data_1511311
loop_
_publ_author_name
'Rundqvist, S.'
'Bacmann, M.'
'Aronsson, B.'

_publ_section_title
;
 The crystal structure of Re3 B
;
_journal_name_full 'Acta Chemica Scandinavica (1-27,1973-42,1988)'
_journal_page_first 1001
_journal_page_last 1005
_journal_paper_doi 10.3891/acta.chem.scand.14-1001
_journal_volume 14
_journal_year 1960
_chemical_formula_sum 'B Re3'
_chemical_name_systematic 'Re3 B'
_space_group_IT_number 63
_symmetry_space_group_name_Hall '-C 2c 2'
_symmetry_space_group_name_H-M 'C m c m'
_cell_angle_alpha 90
_cell_angle_beta 90
_cell_angle_gamma 90
_cell_formula_units_Z 4
_cell_length_a 2.89
_cell_length_b 9.313
_cell_length_c 7.258
_cell_volume 195.346
_citation_journal_id_ASTM ACSAA4
_cod_data_source_file boron0-1_442.cif
_cod_data_source_block B1Re3
_cod_original_cell_volume 195.3459
_cod_original_formula_sum 'B1 Re3'
_cod_database_code 1511311

loop_
_symmetry_equiv_pos_as_xyz
x,y,z
-x,-y,z+1/2
x,-y,-z
-x,y,-z+1/2
-x,-y,-z
x,y,-z-1/2
-x,y,z
x,-y,z-1/2
x+1/2,y+1/2,z
-x+1/2,-y+1/2,z+1/2
x+1/2,-y+1/2,-z
-x+1/2,y+1/2,-z+1/2
-x+1/2,-y+1/2,-z
x+1/2,y+1/2,-z-1/2
-x+1/2,y+1/2,z
x+1/2,-y+1/2,z-1/2

loop_
_atom_site_label
_atom_site_type_symbol
_atom_site_fract_x
_atom_site_fract_y
_atom_site_fract_z
_atom_site_occupancy
_atom_site_U_iso_or_equiv
B1 B 0 0.744 0.25 1 0.0
Re2 Re 0 0.4262 0.25 1 0.0
Re1 Re 0 0.1345 0.062 1 0.0
